data_7241921
loop_
_publ_author_name
'Jung, Mi-Hee'

_publ_section_title
;
 Exploration of two-dimensional perovskites incorporating methylammonium
 for high performance solar cells
;
_journal_issue 5
_journal_name_full CrystEngComm
_journal_page_first 1181
_journal_page_last 1200
_journal_paper_doi 10.1039/D0CE01469A
_journal_volume 23
_journal_year 2021
_chemical_formula_sum 'C2 H8 I3 N Pb'
_chemical_formula_weight 633.98
_space_group_crystal_system orthorhombic
_space_group_IT_number 62
_space_group_name_Hall '-P 2ac 2n'
_space_group_name_H-M_alt 'P n m a'
_atom_sites_solution_hydrogens geom
_audit_creation_method SHELXL-2017/1
_audit_update_record
;
2018-11-16 deposited with the CCDC.	2020-12-17 downloaded from the CCDC.
;
_cell_angle_alpha 90
_cell_angle_beta 90
_cell_angle_gamma 90
_cell_formula_units_Z 4
_cell_length_a 8.1520(16)
_cell_length_b 8.7470(18)
_cell_length_c 15.148(3)
_cell_measurement_reflns_used 15449
_cell_measurement_temperature 293(2)
_cell_measurement_theta_max 33.749
_cell_measurement_theta_min 0.401
_cell_volume 1080.1(4)
_computing_cell_refinement 'HKL3000sm (Otwinowski & Minor, 1997)'
_computing_data_collection 'PAL BL2D-SMDC Program (Shin et. al, 2016)'
_computing_data_reduction 'HKL3000sm (Otwinowski & Minor, 1997)'
_computing_structure_refinement 'SHELXL-2017/1 (Sheldrick, 2017)'
_computing_structure_solution 'SHELXT 2014/5 (Sheldrick, 2014)'
_diffrn_ambient_temperature 293(2)
_diffrn_measured_fraction_theta_full 0.988
_diffrn_measured_fraction_theta_max 0.885
_diffrn_measurement_device_type 'Rayonix MX225HS CCD area detector'
_diffrn_measurement_method 'omega scan'
_diffrn_radiation_type synchrotron
_diffrn_radiation_wavelength 0.71073
_diffrn_reflns_av_R_equivalents 0.1475
_diffrn_reflns_av_unetI/netI 0.0759
_diffrn_reflns_Laue_measured_fraction_full 0.988
_diffrn_reflns_Laue_measured_fraction_max 0.885
_diffrn_reflns_limit_h_max 11
_diffrn_reflns_limit_h_min -11
_diffrn_reflns_limit_k_max 13
_diffrn_reflns_limit_k_min -13
_diffrn_reflns_limit_l_max 23
_diffrn_reflns_limit_l_min -23
_diffrn_reflns_number 10824
_diffrn_reflns_point_group_measured_fraction_full 0.988
_diffrn_reflns_point_group_measured_fraction_max 0.885
_diffrn_reflns_theta_full 25.242
_diffrn_reflns_theta_max 34.099
_diffrn_reflns_theta_min 2.838
_diffrn_source 'PLSII 2D bending magnet'
_exptl_absorpt_coefficient_mu 23.904
_exptl_absorpt_correction_T_max 1.000
_exptl_absorpt_correction_T_min 0.788
_exptl_absorpt_correction_type empirical
_exptl_absorpt_process_details 'HKL3000sm Scalepack(Otwinowski et.al,2003)'
_exptl_crystal_colour yellow
_exptl_crystal_density_diffrn 3.899
_exptl_crystal_description plate
_exptl_crystal_F_000 1072
_refine_diff_density_max 2.685
_refine_diff_density_min -2.605
_refine_diff_density_rms 0.377
_refine_ls_extinction_coef 0.026(2)
_refine_ls_extinction_expression Fc^*^=kFc[1+0.001xFc^2^\l^3^/sin(2\q)]^-1/4^
_refine_ls_extinction_method 'SHELXL-2017/1 (Sheldrick 2017)'
_refine_ls_goodness_of_fit_ref 1.138
_refine_ls_hydrogen_treatment constr
_refine_ls_matrix_type full
_refine_ls_number_parameters 43
_refine_ls_number_reflns 2070
_refine_ls_number_restraints 2
_refine_ls_restrained_S_all 1.138
_refine_ls_R_factor_all 0.0639
_refine_ls_R_factor_gt 0.0617
_refine_ls_shift/su_max 0.252
_refine_ls_shift/su_mean 0.022
_refine_ls_structure_factor_coef Fsqd
_refine_ls_weighting_details 'w=1/[\s^2^(Fo^2^)+(0.1184P)^2^+1.6134P] where P=(Fo^2^+2Fc^2^)/3'
_refine_ls_weighting_scheme calc
_refine_ls_wR_factor_gt 0.2007
_refine_ls_wR_factor_ref 0.2039
_reflns_Friedel_coverage 0.000
_reflns_number_gt 1872
_reflns_number_total 2070
_reflns_threshold_expression 'I > 2\s(I)'
_cod_data_source_file d0ce01469a2.cif
_cod_data_source_block EAPbI3_1_a
_cod_depositor_comments 'Adding full bibliography for 7241916--7241921.cif.'
_cod_database_code 7241921
_shelx_shelxl_version_number 2017/1
_shelx_space_group_comment
;
The symmetry employed for this shelxl refinement is uniquely defined
by the following loop, which should always be used as a source of
symmetry information in preference to the above space-group names.
They are only intended as comments.
;

loop_
_space_group_symop_operation_xyz
'x, y, z'
'-x+1/2, -y, z+1/2'
'-x, y+1/2, -z'
'x+1/2, -y+1/2, -z+1/2'
'-x, -y, -z'
'x-1/2, y, -z-1/2'
'x, -y-1/2, z'
'-x-1/2, y-1/2, z-1/2'

loop_
_atom_site_label
_atom_site_type_symbol
_atom_site_fract_x
_atom_site_fract_y
_atom_site_fract_z
_atom_site_U_iso_or_equiv
_atom_site_adp_type
_atom_site_occupancy
_atom_site_site_symmetry_order
_atom_site_calc_flag
_atom_site_refinement_flags_posn
_atom_site_refinement_flags_adp
_atom_site_refinement_flags_occupancy
_atom_site_disorder_assembly
_atom_site_disorder_group
Pb01 Pb 0.51162(5) 0.250000 0.75280(2) 0.0507(2) Uani 1 2 d S T P . .
C1 C 0.382(4) -0.250000 0.630(2) 0.183(16) Uani 1 2 d DS T P . .
H1A H 0.313746 -0.200562 0.672943 0.275 Uiso 0.5 1 calc R U P . .
H1AB H 0.483793 -0.195996 0.624686 0.275 Uiso 0.5 1 calc R U P . .
H1AC H 0.402522 -0.353442 0.647749 0.275 Uiso 0.5 1 calc R U P . .
I002 I 0.74231(8) 0.50272(6) 0.67183(6) 0.0726(3) Uani 1 1 d . . . . .
C2 C 0.298(3) -0.250000 0.545(2) 0.26(3) Uani 1 2 d DS T P . .
H2A H 0.325881 -0.340361 0.510643 0.310 Uiso 0.5 1 calc R U P . .
H2AB H 0.325881 -0.159639 0.510643 0.310 Uiso 0.5 1 calc R U P . .
I003 I 0.28997(15) 0.250000 0.58396(5) 0.0838(4) Uani 1 2 d S T P . .
N3 N 0.124(2) -0.250000 0.5700(19) 0.180(14) Uani 1 2 d DS T P . .
H3A H 0.112162 -0.297275 0.621612 0.270 Uiso 0.5 1 calc R U P . .
H3B H 0.065742 -0.298652 0.528980 0.270 Uiso 0.5 1 calc R U P . .
H3C H 0.088619 -0.154073 0.574631 0.270 Uiso 0.5 1 calc R U P . .

loop_
_atom_site_aniso_label
_atom_site_aniso_U_11
_atom_site_aniso_U_22
_atom_site_aniso_U_33
_atom_site_aniso_U_23
_atom_site_aniso_U_13
_atom_site_aniso_U_12
Pb01 0.0450(3) 0.0547(3) 0.0523(3) 0.000 0.00089(11) 0.000
C1 0.12(3) 0.19(3) 0.24(4) 0.000 -0.06(3) 0.000
I002 0.0676(5) 0.0600(5) 0.0900(6) 0.0238(3) 0.0049(2) -0.00022(19)
C2 0.25(7) 0.35(9) 0.18(5) 0.000 0.08(4) 0.000
I003 0.0754(6) 0.1311(10) 0.0449(4) 0.000 -0.0043(3) 0.000
N3 0.057(9) 0.19(2) 0.30(4) 0.000 0.022(13) 0.000

loop_
_atom_type_symbol
_atom_type_description
_atom_type_scat_dispersion_real
_atom_type_scat_dispersion_imag
_atom_type_scat_source
C C 0.0034 0.0017 'International Tables Vol C Tables 4.2.6.8 and 6.1.1.4'
H H 0.0000 0.0000 'International Tables Vol C Tables 4.2.6.8 and 6.1.1.4'
N N 0.0066 0.0034 'International Tables Vol C Tables 4.2.6.8 and 6.1.1.4'
I I -0.4371 1.8409 'International Tables Vol C Tables 4.2.6.8 and 6.1.1.4'
Pb Pb -3.4194 10.2008 'International Tables Vol C Tables 4.2.6.8 and 6.1.1.4'

loop_
_geom_angle_atom_site_label_1
_geom_angle_atom_site_label_2
_geom_angle_atom_site_label_3
_geom_angle
_geom_angle_site_symmetry_1
_geom_angle_site_symmetry_3
_geom_angle_publ_flag
I003 Pb01 I002 91.52(3) . . ?
I003 Pb01 I002 91.52(2) . 7_565 ?
I002 Pb01 I002 89.11(3) . 7_565 ?
I003 Pb01 I002 84.22(2) . 4_456 ?
I002 Pb01 I002 175.04(2) . 4_456 ?
I002 Pb01 I002 93.52(3) 7_565 4_456 ?
I003 Pb01 I002 84.22(2) . 6_557 ?
I002 Pb01 I002 93.52(3) . 6_557 ?
I002 Pb01 I002 175.04(2) 7_565 6_557 ?
I002 Pb01 I002 83.55(3) 4_456 6_557 ?
I003 Pb01 I003 172.70(4) . 6_657 ?
I002 Pb01 I003 83.30(2) . 6_657 ?
I002 Pb01 I003 83.30(2) 7_565 6_657 ?
I002 Pb01 I003 101.17(2) 4_456 6_657 ?
I002 Pb01 I003 101.17(2) 6_557 6_657 ?
C2 C1 H1A 118.3 . . ?
C2 C1 H1AB 118.4 . . ?
H1A C1 H1AB 99.4 . . ?
C2 C1 H1AC 117.9 . . ?
H1A C1 H1AC 99.5 . . ?
H1AB C1 H1AC 99.7 . . ?
Pb01 I002 Pb01 78.086(19) . 6_657 ?
C1 C2 N3 103(2) . . ?
C1 C2 H2A 111.1 . . ?
N3 C2 H2A 111.3 . . ?
C1 C2 H2AB 111.1 . . ?
N3 C2 H2AB 111.3 . . ?
H2A C2 H2AB 109.2 . . ?
Pb01 I003 Pb01 77.78(2) . 6_557 ?
C2 N3 H3A 109.5 . . ?
C2 N3 H3B 109.4 . . ?
H3A N3 H3B 109.5 . . ?
C2 N3 H3C 109.5 . . ?
H3A N3 H3C 109.5 . . ?
H3B N3 H3C 109.5 . . ?
C2 N3 H3A 110(6) . 7 ?
H3A N3 H3A 55.4 . 7 ?
H3B N3 H3A 141.0 . 7 ?
H3C N3 H3A 57.1 . 7 ?
C2 N3 H3B 109(6) . 7 ?
H3A N3 H3B 141.0 . 7 ?
H3B N3 H3B 57.1 . 7 ?
H3C N3 H3B 55.4 . 7 ?
H3A N3 H3B 109.5 7 7 ?
C2 N3 H3C 109.47(12) . 7 ?
H3A N3 H3C 57.1 . 7 ?
H3B N3 H3C 55.4 . 7 ?
H3C N3 H3C 141.0 . 7 ?
H3A N3 H3C 109.5 7 7 ?
H3B N3 H3C 109.5 7 7 ?

loop_
_geom_bond_atom_site_label_1
_geom_bond_atom_site_label_2
_geom_bond_distance
_geom_bond_site_symmetry_2
_geom_bond_publ_flag
Pb01 I003 3.1315(10) . ?
Pb01 I002 3.1508(8) . ?
Pb01 I002 3.1508(7) 7_565 ?
Pb01 I002 3.3181(8) 4_456 ?
Pb01 I002 3.3181(8) 6_557 ?
Pb01 I003 3.3562(11) 6_657 ?
C1 C2 1.457(10) . ?
C1 H1A 1.0449 . ?
C1 H1AB 1.0448 . ?
C1 H1AC 1.0418 . ?
C2 N3 1.472(10) . ?
C2 H2A 0.9700 . ?
C2 H2AB 0.9700 . ?
N3 H3A 0.8900 . ?
N3 H3B 0.8900 . ?
N3 H3C 0.8900 . ?
N3 H3A 0.9(2) 7 ?
N3 H3B 0.9(2) 7 ?
N3 H3C 0.890(5) 7 ?
